data_2230282
loop_
_publ_author_name
'Chen, Xu'
'Liu, Ying'
'Liu, Deng-Ke'
'Wang, Ping-Bao'

_publ_section_title
;
 1-(2-Nitrobenzyl)-1<i>H</i>-pyrrole-2-carbaldehyde
;
_journal_coeditor_code CV5092
_journal_issue 6
_journal_name_full 'Acta Crystallographica Section E'
_journal_page_first o1473
_journal_paper_doi 10.1107/S1600536811018459
_journal_volume 67
_journal_year 2011
_chemical_formula_iupac 'C12 H10 N2 O3'
_chemical_formula_moiety 'C12 H10 N2 O3'
_chemical_formula_sum 'C12 H10 N2 O3'
_chemical_formula_weight 230.22
_chemical_name_systematic
;
1-(2-Nitrobenzyl)-1<i>H</i>-pyrrole-2-carbaldehyde
;
_space_group_IT_number 2
_symmetry_cell_setting triclinic
_symmetry_space_group_name_Hall '-P 1'
_symmetry_space_group_name_H-M 'P -1'
_atom_sites_solution_hydrogens geom
_atom_sites_solution_primary direct
_atom_sites_solution_secondary difmap
_cell_angle_alpha 104.10(2)
_cell_angle_beta 96.463(11)
_cell_angle_gamma 96.92(2)
_cell_formula_units_Z 2
_cell_length_a 7.2643(8)
_cell_length_b 8.3072(10)
_cell_length_c 9.2570(12)
_cell_measurement_reflns_used 1889
_cell_measurement_temperature 113(2)
_cell_measurement_theta_max 28.0
_cell_measurement_theta_min 2.3
_cell_volume 531.97(13)
_computing_cell_refinement 'CrystalClear (Rigaku/MSC, 2005)'
_computing_data_collection 'CrystalClear (Rigaku/MSC, 2005)'
_computing_data_reduction 'CrystalClear (Rigaku/MSC, 2005)'
_computing_molecular_graphics 'SHELXTL (Sheldrick, 2008)'
_computing_publication_material 'SHELXTL (Sheldrick, 2008)'
_computing_structure_refinement 'SHELXL97 (Sheldrick, 2008)'
_computing_structure_solution 'SHELXS97 (Sheldrick, 2008)'
_diffrn_ambient_temperature 113(2)
_diffrn_detector_area_resol_mean 14.22
_diffrn_measured_fraction_theta_full 0.993
_diffrn_measured_fraction_theta_max 0.993
_diffrn_measurement_device_type 'Rigaku Saturn CCD area-detector'
_diffrn_measurement_method '\w and \f'
_diffrn_radiation_monochromator multilayer
_diffrn_radiation_source 'rotating anode'
_diffrn_radiation_type MoK\a
_diffrn_radiation_wavelength 0.71073
_diffrn_reflns_av_R_equivalents 0.0399
_diffrn_reflns_av_sigmaI/netI 0.0588
_diffrn_reflns_limit_h_max 9
_diffrn_reflns_limit_h_min -9
_diffrn_reflns_limit_k_max 10
_diffrn_reflns_limit_k_min -10
_diffrn_reflns_limit_l_max 12
_diffrn_reflns_limit_l_min -12
_diffrn_reflns_number 6867
_diffrn_reflns_theta_full 27.95
_diffrn_reflns_theta_max 27.95
_diffrn_reflns_theta_min 2.29
_diffrn_standards_decay_% 0
_diffrn_standards_interval_count 0
_diffrn_standards_interval_time 0
_diffrn_standards_number 0
_exptl_absorpt_coefficient_mu 0.106
_exptl_absorpt_correction_T_max 0.9895
_exptl_absorpt_correction_T_min 0.9792
_exptl_absorpt_correction_type multi-scan
_exptl_absorpt_process_details '(CrystalClear; Rigaku/MSC, 2005)'
_exptl_crystal_colour Colourless
_exptl_crystal_density_diffrn 1.437
_exptl_crystal_density_method 'not measured'
_exptl_crystal_description Prism
_exptl_crystal_F_000 240
_exptl_crystal_size_max 0.20
_exptl_crystal_size_mid 0.18
_exptl_crystal_size_min 0.10
_refine_diff_density_max 0.237
_refine_diff_density_min -0.282
_refine_ls_extinction_method none
_refine_ls_goodness_of_fit_ref 0.945
_refine_ls_hydrogen_treatment constr
_refine_ls_matrix_type full
_refine_ls_number_parameters 154
_refine_ls_number_reflns 2544
_refine_ls_number_restraints 0
_refine_ls_restrained_S_all 0.945
_refine_ls_R_factor_all 0.0626
_refine_ls_R_factor_gt 0.0371
_refine_ls_shift/su_max 0.000
_refine_ls_shift/su_mean 0.000
_refine_ls_structure_factor_coef Fsqd
_refine_ls_weighting_details 'calc w=1/[\s^2^(Fo^2^)+(0.0455P)^2^] where P=(Fo^2^+2Fc^2^)/3'
_refine_ls_weighting_scheme calc
_refine_ls_wR_factor_gt 0.0855
_refine_ls_wR_factor_ref 0.0953
_reflns_number_gt 1517
_reflns_number_total 2544
_reflns_threshold_expression I>2\s(I)
_cod_data_source_file cv5092.cif
_cod_data_source_block I
_cod_original_cell_volume 531.98(11)
_cod_database_code 2230282
_cod_database_fobs_code 2230282

loop_
_symmetry_equiv_pos_as_xyz
'x, y, z'
'-x, -y, -z'

loop_
_atom_site_type_symbol
_atom_site_label
_atom_site_fract_x
_atom_site_fract_y
_atom_site_fract_z
_atom_site_U_iso_or_equiv
_atom_site_adp_type
_atom_site_calc_flag
_atom_site_refinement_flags
_atom_site_occupancy
_atom_site_symmetry_multiplicity
_atom_site_disorder_assembly
_atom_site_disorder_group
O O1 0.73782(17) 0.83214(12) 0.55982(12) 0.0507(4) Uani d . 1 1 . .
O O2 0.80539(16) 0.77297(12) 0.33569(12) 0.0402(3) Uani d . 1 1 . .
O O3 0.39124(13) 0.35491(12) 0.08896(11) 0.0281(2) Uani d . 1 1 . .
N N1 0.76728(15) 0.73149(14) 0.44833(13) 0.0255(3) Uani d . 1 1 . .
N N2 0.78470(15) 0.30999(13) 0.04974(12) 0.0206(3) Uani d . 1 1 . .
C C1 0.75954(17) 0.55405(15) 0.45094(15) 0.0202(3) Uani d . 1 1 . .
C C2 0.73377(18) 0.52045(17) 0.58762(15) 0.0258(3) Uani d . 1 1 . .
H H2 0.7209 0.6085 0.6714 0.031 Uiso calc R 1 1 . .
C C3 0.72705(19) 0.35811(18) 0.60071(16) 0.0291(3) Uani d . 1 1 . .
H H3 0.7088 0.3334 0.6935 0.035 Uiso calc R 1 1 . .
C C4 0.74712(19) 0.23132(17) 0.47785(16) 0.0284(3) Uani d . 1 1 . .
H H4 0.7449 0.1196 0.4869 0.034 Uiso calc R 1 1 . .
C C5 0.77038(18) 0.26669(16) 0.34158(16) 0.0244(3) Uani d . 1 1 . .
H H5 0.7827 0.1777 0.2583 0.029 Uiso calc R 1 1 . .
C C6 0.77633(17) 0.42904(16) 0.32299(14) 0.0198(3) Uani d . 1 1 . .
C C7 0.79970(19) 0.46275(15) 0.17131(14) 0.0220(3) Uani d . 1 1 . .
H H7A 0.7028 0.5293 0.1451 0.026 Uiso calc R 1 1 . .
H H7B 0.9238 0.5311 0.1800 0.026 Uiso calc R 1 1 . .
C C8 0.93194(19) 0.24383(17) -0.00619(15) 0.0251(3) Uani d . 1 1 . .
H H8 1.0605 0.2868 0.0300 0.030 Uiso calc R 1 1 . .
C C9 0.86490(19) 0.10454(17) -0.12366(15) 0.0275(3) Uani d . 1 1 . .
H H9 0.9382 0.0351 -0.1829 0.033 Uiso calc R 1 1 . .
C C10 0.66954(19) 0.08388(15) -0.14002(15) 0.0237(3) Uani d . 1 1 . .
H H10 0.5857 -0.0025 -0.2124 0.028 Uiso calc R 1 1 . .
C C11 0.61976(18) 0.21166(15) -0.03203(14) 0.0200(3) Uani d . 1 1 . .
C C12 0.43411(19) 0.24082(17) -0.00666(15) 0.0226(3) Uani d . 1 1 . .
H H12 0.3335 0.1635 -0.0708 0.027 Uiso calc R 1 1 . .

loop_
_atom_site_aniso_label
_atom_site_aniso_U_11
_atom_site_aniso_U_22
_atom_site_aniso_U_33
_atom_site_aniso_U_12
_atom_site_aniso_U_13
_atom_site_aniso_U_23
O1 0.0839(10) 0.0285(6) 0.0404(7) 0.0147(6) 0.0260(7) -0.0002(5)
O2 0.0676(8) 0.0260(6) 0.0292(6) 0.0057(5) 0.0086(6) 0.0110(5)
O3 0.0241(5) 0.0363(6) 0.0267(6) 0.0097(4) 0.0074(4) 0.0094(5)
N1 0.0252(6) 0.0239(6) 0.0257(7) 0.0043(5) 0.0009(5) 0.0042(5)
N2 0.0180(6) 0.0239(6) 0.0197(6) 0.0037(5) 0.0028(5) 0.0054(5)
C1 0.0153(6) 0.0201(7) 0.0250(8) 0.0017(5) 0.0001(5) 0.0072(6)
C2 0.0202(7) 0.0340(8) 0.0216(8) 0.0021(6) 0.0024(6) 0.0056(6)
C3 0.0245(8) 0.0399(9) 0.0249(8) 0.0001(7) 0.0004(6) 0.0160(7)
C4 0.0248(8) 0.0274(7) 0.0355(9) -0.0001(6) -0.0011(6) 0.0172(7)
C5 0.0226(7) 0.0222(7) 0.0273(8) 0.0024(6) 0.0001(6) 0.0068(6)
C6 0.0139(6) 0.0229(7) 0.0222(7) 0.0020(5) 0.0002(5) 0.0065(6)
C7 0.0236(7) 0.0212(7) 0.0203(7) 0.0016(6) 0.0019(6) 0.0051(6)
C8 0.0178(7) 0.0332(8) 0.0273(8) 0.0065(6) 0.0060(6) 0.0114(6)
C9 0.0295(8) 0.0315(8) 0.0260(8) 0.0123(6) 0.0098(6) 0.0095(6)
C10 0.0270(7) 0.0225(7) 0.0210(7) 0.0017(6) 0.0028(6) 0.0058(6)
C11 0.0192(7) 0.0234(7) 0.0183(7) 0.0023(5) 0.0020(5) 0.0082(5)
C12 0.0205(7) 0.0278(7) 0.0215(7) 0.0024(6) 0.0014(6) 0.0116(6)

loop_
_atom_type_symbol
_atom_type_description
_atom_type_scat_dispersion_real
_atom_type_scat_dispersion_imag
_atom_type_scat_source
C C 0.0033 0.0016 'International Tables Vol C Tables 4.2.6.8 and 6.1.1.4'
H H 0.0000 0.0000 'International Tables Vol C Tables 4.2.6.8 and 6.1.1.4'
N N 0.0061 0.0033 'International Tables Vol C Tables 4.2.6.8 and 6.1.1.4'
O O 0.0106 0.0060 'International Tables Vol C Tables 4.2.6.8 and 6.1.1.4'

loop_
_geom_angle_atom_site_label_1
_geom_angle_atom_site_label_2
_geom_angle_atom_site_label_3
_geom_angle_site_symmetry_1
_geom_angle_site_symmetry_3
_geom_angle
_geom_angle_publ_flag
O1 N1 O2 . . 122.35(12) ?
O1 N1 C1 . . 118.45(12) ?
O2 N1 C1 . . 119.20(11) ?
C8 N2 C11 . . 108.47(11) ?
C8 N2 C7 . . 125.06(11) ?
C11 N2 C7 . . 126.43(10) ?
C2 C1 C6 . . 122.84(12) ?
C2 C1 N1 . . 115.52(12) ?
C6 C1 N1 . . 121.64(12) ?
C3 C2 C1 . . 119.42(13) ?
C3 C2 H2 . . 120.3 ?
C1 C2 H2 . . 120.3 ?
C2 C3 C4 . . 119.60(13) ?
C2 C3 H3 . . 120.2 ?
C4 C3 H3 . . 120.2 ?
C3 C4 C5 . . 120.23(13) ?
C3 C4 H4 . . 119.9 ?
C5 C4 H4 . . 119.9 ?
C4 C5 C6 . . 122.05(13) ?
C4 C5 H5 . . 119.0 ?
C6 C5 H5 . . 119.0 ?
C5 C6 C1 . . 115.84(12) ?
C5 C6 C7 . . 120.58(12) ?
C1 C6 C7 . . 123.58(11) ?
N2 C7 C6 . . 113.43(10) ?
N2 C7 H7A . . 108.9 ?
C6 C7 H7A . . 108.9 ?
N2 C7 H7B . . 108.9 ?
C6 C7 H7B . . 108.9 ?
H7A C7 H7B . . 107.7 ?
N2 C8 C9 . . 108.95(12) ?
N2 C8 H8 . . 125.5 ?
C9 C8 H8 . . 125.5 ?
C8 C9 C10 . . 107.48(12) ?
C8 C9 H9 . . 126.3 ?
C10 C9 H9 . . 126.3 ?
C11 C10 C9 . . 107.74(12) ?
C11 C10 H10 . . 126.1 ?
C9 C10 H10 . . 126.1 ?
C10 C11 N2 . . 107.36(11) ?
C10 C11 C12 . . 127.39(13) ?
N2 C11 C12 . . 125.25(12) ?
O3 C12 C11 . . 126.96(13) ?
O3 C12 H12 . . 116.5 ?
C11 C12 H12 . . 116.5 ?

loop_
_geom_bond_atom_site_label_1
_geom_bond_atom_site_label_2
_geom_bond_site_symmetry_2
_geom_bond_distance
_geom_bond_publ_flag
O1 N1 . 1.2175(14) ?
O2 N1 . 1.2247(14) ?
O3 C12 . 1.2260(15) ?
N1 C1 . 1.4745(16) ?
N2 C8 . 1.3571(16) ?
N2 C11 . 1.3909(16) ?
N2 C7 . 1.4602(15) ?
C1 C2 . 1.3881(17) ?
C1 C6 . 1.4000(18) ?
C2 C3 . 1.3787(19) ?
C2 H2 . 0.9500 ?
C3 C4 . 1.3837(19) ?
C3 H3 . 0.9500 ?
C4 C5 . 1.3867(18) ?
C4 H4 . 0.9500 ?
C5 C6 . 1.3968(18) ?
C5 H5 . 0.9500 ?
C6 C7 . 1.5207(17) ?
C7 H7A . 0.9900 ?
C7 H7B . 0.9900 ?
C8 C9 . 1.3750(19) ?
C8 H8 . 0.9500 ?
C9 C10 . 1.3952(18) ?
C9 H9 . 0.9500 ?
C10 C11 . 1.3834(17) ?
C10 H10 . 0.9500 ?
C11 C12 . 1.4335(17) ?
C12 H12 . 0.9500 ?

loop_
_geom_hbond_atom_site_label_D
_geom_hbond_atom_site_label_H
_geom_hbond_atom_site_label_A
_geom_hbond_site_symmetry_A
_geom_hbond_distance_DH
_geom_hbond_distance_HA
_geom_hbond_distance_DA
_geom_hbond_angle_DHA
C2 H2 O3 2_666 0.95 2.41 3.1919(17) 139
C8 H8 O3 1_655 0.95 2.37 3.3107(17) 170

loop_
_geom_torsion_atom_site_label_1
_geom_torsion_atom_site_label_2
_geom_torsion_atom_site_label_3
_geom_torsion_atom_site_label_4
_geom_torsion_site_symmetry_1
_geom_torsion_site_symmetry_2
_geom_torsion_site_symmetry_3
_geom_torsion_site_symmetry_4
_geom_torsion
_geom_torsion_publ_flag
O1 N1 C1 C2 . . . . -5.10(18) ?
O2 N1 C1 C2 . . . . 173.91(12) ?
O1 N1 C1 C6 . . . . 174.59(12) ?
O2 N1 C1 C6 . . . . -6.41(19) ?
C6 C1 C2 C3 . . . . 1.07(19) ?
N1 C1 C2 C3 . . . . -179.24(11) ?
C1 C2 C3 C4 . . . . 0.36(19) ?
C2 C3 C4 C5 . . . . -1.2(2) ?
C3 C4 C5 C6 . . . . 0.6(2) ?
C4 C5 C6 C1 . . . . 0.72(19) ?
C4 C5 C6 C7 . . . . -179.26(12) ?
C2 C1 C6 C5 . . . . -1.58(19) ?
N1 C1 C6 C5 . . . . 178.76(11) ?
C2 C1 C6 C7 . . . . 178.40(12) ?
N1 C1 C6 C7 . . . . -1.26(19) ?
C8 N2 C7 C6 . . . . -100.58(14) ?
C11 N2 C7 C6 . . . . 82.11(15) ?
C5 C6 C7 N2 . . . . 9.06(17) ?
C1 C6 C7 N2 . . . . -170.91(11) ?
C11 N2 C8 C9 . . . . 0.35(14) ?
C7 N2 C8 C9 . . . . -177.37(12) ?
N2 C8 C9 C10 . . . . -0.30(15) ?
C8 C9 C10 C11 . . . . 0.14(15) ?
C9 C10 C11 N2 . . . . 0.08(14) ?
C9 C10 C11 C12 . . . . 179.91(12) ?
C8 N2 C11 C10 . . . . -0.26(14) ?
C7 N2 C11 C10 . . . . 177.42(11) ?
C8 N2 C11 C12 . . . . 179.89(12) ?
C7 N2 C11 C12 . . . . -2.4(2) ?
C10 C11 C12 O3 . . . . -179.65(12) ?
N2 C11 C12 O3 . . . . 0.2(2) ?

loop_
_cod_related_entry_id
_cod_related_entry_database
_cod_related_entry_code
1 ChemSpider 643347
